data_7710381
loop_
_publ_author_name
'Gregoli\'nski, Janusz'
'\'Slepokura, Katarzyna'
'K\/lak, Julia'
'Witwicki, Maciej'

_publ_section_title
;
 Multinuclear Ni(II) and Cu(II) complexes of meso 6+6 macrocyclic amine
 derived from trans-1,2-diaminocyclopentane and 2,6-diformylpyridine
;
_journal_name_full 'Dalton Transactions'
_journal_paper_doi 10.1039/D2DT01329K
_journal_year 2022
_chemical_formula_moiety '[Cu4 (C72 H102 N18) 2(H2 O)], 8(N O3), 4(H2 O)'
_chemical_formula_sum 'C72 H114 Cu4 N26 O30'
_chemical_formula_weight 2078.05
_space_group_crystal_system monoclinic
_space_group_IT_number 14
_space_group_name_Hall '-P 2ybc'
_space_group_name_H-M_alt 'P 1 21/c 1'
_atom_sites_solution_hydrogens mixed
_atom_sites_solution_primary dual
_atom_sites_solution_secondary difmap
_audit_creation_method SHELXL-2014/7
_audit_update_record
;
2022-04-25 deposited with the CCDC.	2022-05-30 downloaded from the CCDC.
;
_cell_angle_alpha 90
_cell_angle_beta 116.22(3)
_cell_angle_gamma 90
_cell_formula_units_Z 2
_cell_length_a 13.257(3)
_cell_length_b 24.388(3)
_cell_length_c 14.846(3)
_cell_measurement_reflns_used 4185
_cell_measurement_temperature 80(2)
_cell_measurement_theta_max 33.90
_cell_measurement_theta_min 3.02
_cell_volume 4306.0(18)
_computing_cell_refinement 'CrysAlisPro 1.171.39.46 (Rigaku OD, 2018)'
_computing_data_collection 'CrysAlisPro 1.171.39.46 (Rigaku OD, 2018)'
_computing_data_reduction 'CrysAlisPro 1.171.39.46 (Rigaku OD, 2018)'
_computing_structure_refinement 'SHELXL-2014/7 (Sheldrick, 2015)'
_computing_structure_solution 'SHELXT-2014/7 (Sheldrick, 2015)'
_diffrn_ambient_temperature 80(2)
_diffrn_detector 'CCD plate'
_diffrn_detector_area_resol_mean 10.3456
_diffrn_detector_type Ruby
_diffrn_measured_fraction_theta_full 0.906
_diffrn_measured_fraction_theta_max 0.902
_diffrn_measurement_device 'four-circle diffractometer'
_diffrn_measurement_device_type 'Agilent Technologies Xcalibur, Ruby'
_diffrn_measurement_method 'omega scan'
_diffrn_radiation_probe x-ray
_diffrn_radiation_type MoK\a
_diffrn_radiation_wavelength 0.71073
_diffrn_reflns_av_R_equivalents 0.0348
_diffrn_reflns_av_unetI/netI 0.0564
_diffrn_reflns_Laue_measured_fraction_full 0.906
_diffrn_reflns_Laue_measured_fraction_max 0.902
_diffrn_reflns_limit_h_max 15
_diffrn_reflns_limit_h_min -16
_diffrn_reflns_limit_k_max 13
_diffrn_reflns_limit_k_min -29
_diffrn_reflns_limit_l_max 17
_diffrn_reflns_limit_l_min -11
_diffrn_reflns_number 11804
_diffrn_reflns_point_group_measured_fraction_full 0.906
_diffrn_reflns_point_group_measured_fraction_max 0.902
_diffrn_reflns_theta_full 25.242
_diffrn_reflns_theta_max 25.681
_diffrn_reflns_theta_min 2.936
_diffrn_source 'fine-focus sealed X-ray tube'
_diffrn_source_type 'Enhance (Mo) X-ray Source'
_exptl_absorpt_coefficient_mu 1.073
_exptl_absorpt_correction_T_max 0.938
_exptl_absorpt_correction_T_min 0.826
_exptl_absorpt_correction_type analytical
_exptl_absorpt_process_details
;
CrysAlisPro 1.171.39.46 (Rigaku Oxford Diffraction, 2018)
Analytical numeric absorption correction using a multifaceted crystal
			model based on expressions derived by R.C. Clark & J.S. Reid.
(Clark, R. C. & Reid, J. S. (1995). Acta Cryst. A51, 887-897)
Empirical absorption correction using spherical harmonics,
 implemented in SCALE3 ABSPACK scaling algorithm.
;
_exptl_crystal_colour 'dark blue'
_exptl_crystal_density_diffrn 1.603
_exptl_crystal_description plate
_exptl_crystal_F_000 2168
_exptl_crystal_size_max 0.21
_exptl_crystal_size_mid 0.15
_exptl_crystal_size_min 0.06
_refine_diff_density_max 0.508
_refine_diff_density_min -0.371
_refine_diff_density_rms 0.074
_refine_ls_extinction_method none
_refine_ls_goodness_of_fit_ref 1.015
_refine_ls_hydrogen_treatment constr
_refine_ls_matrix_type full
_refine_ls_number_parameters 602
_refine_ls_number_reflns 7374
_refine_ls_number_restraints 9
_refine_ls_restrained_S_all 1.014
_refine_ls_R_factor_all 0.0623
_refine_ls_R_factor_gt 0.0392
_refine_ls_shift/su_max 0.002
_refine_ls_shift/su_mean 0.000
_refine_ls_structure_factor_coef Fsqd
_refine_ls_weighting_details 'w=1/[\s^2^(Fo^2^)+(0.0405P)^2^+2.0628P] where P=(Fo^2^+2Fc^2^)/3'
_refine_ls_weighting_scheme calc
_refine_ls_wR_factor_gt 0.0834
_refine_ls_wR_factor_ref 0.0933
_reflns_Friedel_coverage 0.000
_reflns_number_gt 5655
_reflns_number_total 7374
_reflns_threshold_expression 'I > 2\s(I)'
_cod_data_source_file d2dt01329k2.cif
_cod_data_source_block 3''_cul28nab
_cod_original_cell_volume 4306.0(17)
_cod_original_sg_symbol_H-M 'P 21/c'
_cod_database_code 7710381
_shelx_shelxl_version_number 2014/7
_shelx_space_group_comment
;
The symmetry employed for this shelxl refinement is uniquely defined
by the following loop, which should always be used as a source of
symmetry information in preference to the above space-group names.
They are only intended as comments.
;
_shelx_estimated_absorpt_t_min 0.806
_shelx_estimated_absorpt_t_max 0.938

loop_
_space_group_symop_operation_xyz
'x, y, z'
'-x, y+1/2, -z+1/2'
'-x, -y, -z'
'x, -y-1/2, z-1/2'

loop_
_atom_site_label
_atom_site_type_symbol
_atom_site_fract_x
_atom_site_fract_y
_atom_site_fract_z
_atom_site_U_iso_or_equiv
_atom_site_adp_type
_atom_site_occupancy
_atom_site_site_symmetry_order
_atom_site_calc_flag
_atom_site_refinement_flags_posn
_atom_site_refinement_flags_adp
_atom_site_refinement_flags_occupancy
_atom_site_disorder_assembly
_atom_site_disorder_group
Cu1 Cu 0.77776(3) 0.37369(2) 0.52515(3) 0.01279(10) Uani 1 1 d . . . . .
Cu2 Cu 0.63275(3) 0.57612(2) 0.80230(3) 0.01249(10) Uani 1 1 d . . . . .
N1 N 0.8310(2) 0.30174(10) 0.4899(2) 0.0149(6) Uani 1 1 d . . . . .
H1 H 0.8171 0.3029 0.4180 0.018 Uiso 1 1 calc R U . . .
N2 N 0.9369(2) 0.38950(10) 0.57920(19) 0.0135(6) Uani 1 1 d . . . . .
N3 N 0.7803(2) 0.44529(10) 0.60082(19) 0.0131(6) Uani 1 1 d . . . . .
H3 H 0.7099 0.4660 0.5591 0.016 Uiso 1 1 calc R U . . .
N4 N 0.6617(2) 0.50054(10) 0.7513(2) 0.0125(6) Uani 1 1 d . . . . .
H4 H 0.6100 0.4999 0.6778 0.015 Uiso 1 1 calc R U . . .
N5 N 0.5313(2) 0.53192(10) 0.83484(19) 0.0143(6) Uani 1 1 d . . . . .
N6 N 0.5753(2) 0.63556(10) 0.87053(19) 0.0147(6) Uani 1 1 d . . . . .
H6 H 0.5675 0.6721 0.8374 0.018 Uiso 1 1 calc R U . . .
N7 N 0.8036(2) 0.60556(10) 0.9079(2) 0.0149(6) Uani 1 1 d . . . . .
H7 H 0.8472 0.5760 0.9562 0.018 Uiso 1 1 calc R U . . .
N8 N 0.66781(19) 0.62821(10) 0.71251(19) 0.0123(5) Uani 1 1 d . . . . .
N9 N 0.3772(2) 0.66200(10) 0.52118(19) 0.0135(6) Uani 1 1 d . . . . .
H9 H 0.3920 0.6674 0.4613 0.016 Uiso 1 1 calc R U . . .
C1 C 0.6272(3) 0.18459(13) 0.4294(3) 0.0202(7) Uani 1 1 d . . . . .
H1A H 0.5918 0.1726 0.3584 0.024 Uiso 1 1 calc R U . . .
H1B H 0.6257 0.1536 0.4719 0.024 Uiso 1 1 calc R U . . .
C2 C 0.7499(3) 0.20342(13) 0.4608(3) 0.0194(7) Uani 1 1 d . . . . .
H2A H 0.8039 0.1791 0.5134 0.023 Uiso 1 1 calc R U . . .
H2B H 0.7673 0.2035 0.4024 0.023 Uiso 1 1 calc R U . . .
C3 C 0.7544(3) 0.26144(12) 0.5010(2) 0.0163(7) Uani 1 1 d . . . . .
H3A H 0.7704 0.2593 0.5734 0.020 Uiso 1 1 calc R U . . .
C4 C 0.9531(3) 0.29427(13) 0.5545(3) 0.0189(7) Uani 1 1 d . . . . .
H4A H 0.9867 0.2718 0.5192 0.023 Uiso 1 1 calc R U . . .
H4B H 0.9653 0.2753 0.6175 0.023 Uiso 1 1 calc R U . . .
C5 C 1.0073(3) 0.35038(13) 0.5779(2) 0.0162(7) Uani 1 1 d . . . . .
C6 C 1.1173(3) 0.36302(14) 0.6005(2) 0.0193(7) Uani 1 1 d . . . . .
H6A H 1.1682 0.3356 0.6005 0.023 Uiso 1 1 calc R U . . .
C7 C 1.1514(3) 0.41715(14) 0.6233(3) 0.0219(8) Uani 1 1 d . . . . .
H7A H 1.2261 0.4271 0.6371 0.026 Uiso 1 1 calc R U . . .
C8 C 1.0784(3) 0.45668(14) 0.6261(2) 0.0188(7) Uani 1 1 d . . . . .
H8 H 1.1024 0.4936 0.6425 0.023 Uiso 1 1 calc R U . . .
C9 C 0.9691(3) 0.44130(13) 0.6042(2) 0.0157(7) Uani 1 1 d . . . . .
C10 C 0.8776(3) 0.47821(12) 0.6036(2) 0.0161(7) Uani 1 1 d . . . . .
H10A H 0.9083 0.5015 0.6645 0.019 Uiso 1 1 calc R U . . .
H10B H 0.8511 0.5026 0.5442 0.019 Uiso 1 1 calc R U . . .
C11 C 0.7834(3) 0.43577(12) 0.7017(2) 0.0138(7) Uani 1 1 d . . . . .
H11 H 0.7175 0.4121 0.6913 0.017 Uiso 1 1 calc R U . . .
C12 C 0.8888(3) 0.40603(13) 0.7750(2) 0.0176(7) Uani 1 1 d . . . . .
H12A H 0.9569 0.4211 0.7727 0.021 Uiso 1 1 calc R U . . .
H12B H 0.8841 0.3662 0.7606 0.021 Uiso 1 1 calc R U . . .
C13 C 0.8892(3) 0.41727(13) 0.8761(2) 0.0182(7) Uani 1 1 d . . . . .
H13A H 0.9636 0.4093 0.9324 0.022 Uiso 1 1 calc R U . . .
H13B H 0.8310 0.3954 0.8845 0.022 Uiso 1 1 calc R U . . .
C14 C 0.8624(2) 0.47874(13) 0.8690(2) 0.0154(7) Uani 1 1 d . . . . .
H14A H 0.9312 0.5007 0.8859 0.018 Uiso 1 1 calc R U . . .
H14B H 0.8302 0.4888 0.9156 0.018 Uiso 1 1 calc R U . . .
C15 C 0.7760(2) 0.48867(12) 0.7589(2) 0.0133(7) Uani 1 1 d . . . . .
H15 H 0.8011 0.5209 0.7323 0.016 Uiso 1 1 calc R U . . .
C16 C 0.6193(2) 0.45629(12) 0.7959(2) 0.0136(7) Uani 1 1 d . . . . .
H16A H 0.5902 0.4254 0.7480 0.016 Uiso 1 1 calc R U . . .
H16B H 0.6820 0.4424 0.8581 0.016 Uiso 1 1 calc R U . . .
C17 C 0.5281(2) 0.47770(12) 0.8193(2) 0.0137(7) Uani 1 1 d . . . . .
C18 C 0.4470(2) 0.44558(13) 0.8291(2) 0.0168(7) Uani 1 1 d . . . . .
H18 H 0.4426 0.4073 0.8160 0.020 Uiso 1 1 calc R U . . .
C19 C 0.3727(3) 0.47062(13) 0.8585(2) 0.0191(7) Uani 1 1 d . . . . .
H19 H 0.3170 0.4493 0.8663 0.023 Uiso 1 1 calc R U . . .
C20 C 0.3786(3) 0.52651(13) 0.8767(2) 0.0177(7) Uani 1 1 d . . . . .
H20 H 0.3291 0.5437 0.8986 0.021 Uiso 1 1 calc R U . . .
C21 C 0.4582(2) 0.55644(13) 0.8622(2) 0.0144(7) Uani 1 1 d . . . . .
C22 C 0.4683(3) 0.61814(13) 0.8691(3) 0.0181(7) Uani 1 1 d . . . . .
H22A H 0.4048 0.6349 0.8108 0.022 Uiso 1 1 calc R U . . .
H22B H 0.4649 0.6309 0.9310 0.022 Uiso 1 1 calc R U . . .
C23 C 0.6718(2) 0.63528(13) 0.9721(2) 0.0158(7) Uani 1 1 d . . . . .
H23 H 0.6816 0.5972 0.9995 0.019 Uiso 1 1 calc R U . . .
C24 C 0.6718(3) 0.67460(13) 1.0512(3) 0.0213(8) Uani 1 1 d . . . . .
H24A H 0.6239 0.6609 1.0821 0.026 Uiso 1 1 calc R U . . .
H24B H 0.6457 0.7115 1.0228 0.026 Uiso 1 1 calc R U . . .
C25 C 0.7971(3) 0.67524(14) 1.1278(3) 0.0254(8) Uani 1 1 d . . . . .
H25A H 0.8170 0.7106 1.1643 0.030 Uiso 1 1 calc R U . . .
H25B H 0.8137 0.6452 1.1771 0.030 Uiso 1 1 calc R U . . .
C26 C 0.8625(3) 0.66739(18) 1.0660(3) 0.0370(10) Uani 1 1 d . . . . .
H26A H 0.9201 0.6384 1.0959 0.044 Uiso 1 1 calc R U . . .
H26B H 0.9006 0.7019 1.0636 0.044 Uiso 1 1 calc R U . . .
C27 C 0.7764(3) 0.65076(13) 0.9601(3) 0.0197(7) Uani 1 1 d . . . . .
H27 H 0.7583 0.6840 0.9163 0.024 Uiso 1 1 calc R U . . .
C28 C 0.8606(2) 0.62326(13) 0.8474(2) 0.0176(7) Uani 1 1 d . . . . .
H28A H 0.9077 0.5929 0.8429 0.021 Uiso 1 1 calc R U . . .
H28B H 0.9107 0.6546 0.8809 0.021 Uiso 1 1 calc R U . . .
C29 C 0.7772(2) 0.64010(12) 0.7427(2) 0.0160(7) Uani 1 1 d . . . . .
C30 C 0.8126(3) 0.66701(13) 0.6795(3) 0.0194(7) Uani 1 1 d . . . . .
H30 H 0.8898 0.6755 0.7015 0.023 Uiso 1 1 calc R U . . .
C31 C 0.7337(3) 0.68135(13) 0.5837(3) 0.0189(7) Uani 1 1 d . . . . .
H31 H 0.7571 0.6980 0.5382 0.023 Uiso 1 1 calc R U . . .
C32 C 0.6212(3) 0.67126(12) 0.5549(3) 0.0169(7) Uani 1 1 d . . . . .
H32 H 0.5661 0.6823 0.4905 0.020 Uiso 1 1 calc R U . . .
C33 C 0.5897(2) 0.64482(12) 0.6209(2) 0.0139(7) Uani 1 1 d . . . . .
C34 C 0.4701(2) 0.62862(12) 0.5964(2) 0.0149(7) Uani 1 1 d . . . . .
H34A H 0.4591 0.5902 0.5724 0.018 Uiso 1 1 calc R U . . .
H34B H 0.4623 0.6292 0.6597 0.018 Uiso 1 1 calc R U . . .
C35 C 0.3653(2) 0.71700(12) 0.5598(2) 0.0145(7) Uani 1 1 d . . . . .
H35 H 0.3777 0.7123 0.6309 0.017 Uiso 1 1 calc R U . . .
C36 C 0.4362(3) 0.76547(13) 0.5563(3) 0.0189(7) Uani 1 1 d . . . . .
H36A H 0.4394 0.7672 0.4910 0.023 Uiso 1 1 calc R U . . .
H36B H 0.5136 0.7632 0.6110 0.023 Uiso 1 1 calc R U . . .
O1W O 0.72500(17) 0.41853(9) 0.37815(16) 0.0187(5) Uani 1 1 d D . . . .
H1WA H 0.7725 0.4187 0.3551 0.028 Uiso 1 1 d DR U . . .
H1WB H 0.7024 0.4508 0.3770 0.028 Uiso 1 1 d DR U . . .
O2W O 0.8953(2) 0.40923(10) 0.3290(2) 0.0337(7) Uani 1 1 d DG . . . .
H2WA H 0.9092 0.3754 0.3334 0.051 Uiso 1 1 d DG U . . .
H2WB H 0.8943 0.4207 0.2752 0.051 Uiso 1 1 d DG U . . .
O3W O 0.35728(19) 0.68481(10) 0.32155(18) 0.0225(5) Uani 1 1 d DG . . . .
H3WA H 0.4166 0.6956 0.3199 0.034 Uiso 1 1 d DG U . . .
H3WB H 0.3082 0.7093 0.2958 0.034 Uiso 1 1 d DG U . . .
O1N O 0.7851(2) 0.27896(10) 0.27407(19) 0.0302(6) Uani 1 1 d . . . . .
O2N O 0.96280(19) 0.30009(10) 0.35069(19) 0.0284(6) Uani 1 1 d . . . . .
O3N O 0.9083(2) 0.23207(10) 0.2471(2) 0.0384(7) Uani 1 1 d . . . . .
N1N N 0.8858(2) 0.27011(11) 0.2899(2) 0.0240(7) Uani 1 1 d . . . . .
O4N O 0.6510(2) 0.54381(10) 0.54719(18) 0.0359(7) Uani 1 1 d . . . . .
O5N O 0.59606(19) 0.50762(9) 0.39943(17) 0.0237(5) Uani 1 1 d . . . . .
O6N O 0.48287(19) 0.55854(11) 0.43309(19) 0.0334(7) Uani 1 1 d . . . . .
N2N N 0.5767(2) 0.53735(11) 0.4598(2) 0.0174(6) Uani 1 1 d . . . . .
O7N O 0.53297(19) 0.75133(9) 0.81185(19) 0.0254(6) Uani 1 1 d . . . . .
O8N O 0.6933(2) 0.75981(10) 0.8064(2) 0.0344(7) Uani 1 1 d . . . . .
O9N O 0.6017(2) 0.83215(9) 0.81243(19) 0.0302(6) Uani 1 1 d . . . . .
N3N N 0.6100(2) 0.78165(11) 0.8097(2) 0.0202(6) Uani 1 1 d . . . . .
O10N O 0.8408(2) 0.52114(10) 1.07736(19) 0.0288(6) Uani 1 1 d . . . . .
O11N O 0.8087(2) 0.43344(10) 1.05157(18) 0.0287(6) Uani 1 1 d . . . . .
O12N O 0.94513(18) 0.46235(11) 1.19003(18) 0.0286(6) Uani 1 1 d . . . . .
N4N N 0.8639(2) 0.47229(12) 1.1055(2) 0.0196(6) Uani 1 1 d . . . . .

loop_
_atom_site_aniso_label
_atom_site_aniso_U_11
_atom_site_aniso_U_22
_atom_site_aniso_U_33
_atom_site_aniso_U_23
_atom_site_aniso_U_13
_atom_site_aniso_U_12
Cu1 0.01245(18) 0.01248(19) 0.0134(2) -0.00163(16) 0.00565(15) -0.00048(15)
Cu2 0.01410(18) 0.01083(18) 0.0136(2) -0.00041(16) 0.00711(15) 0.00015(15)
N1 0.0150(13) 0.0148(13) 0.0148(14) -0.0014(11) 0.0064(11) -0.0011(11)
N2 0.0153(12) 0.0169(13) 0.0102(13) 0.0009(11) 0.0074(11) 0.0000(11)
N3 0.0120(12) 0.0135(13) 0.0125(14) -0.0006(11) 0.0042(10) -0.0005(11)
N4 0.0149(12) 0.0128(13) 0.0107(13) -0.0018(11) 0.0065(11) -0.0002(11)
N5 0.0141(12) 0.0160(13) 0.0122(14) -0.0001(11) 0.0052(11) -0.0002(11)
N6 0.0175(13) 0.0148(13) 0.0132(14) 0.0012(11) 0.0082(11) 0.0018(11)
N7 0.0145(12) 0.0128(13) 0.0161(14) -0.0008(11) 0.0056(11) 0.0002(11)
N8 0.0138(12) 0.0108(12) 0.0127(14) -0.0010(11) 0.0061(11) 0.0008(11)
N9 0.0129(12) 0.0132(13) 0.0126(14) 0.0006(11) 0.0040(11) 0.0008(11)
C1 0.0260(17) 0.0141(16) 0.0206(19) -0.0030(14) 0.0104(15) -0.0022(14)
C2 0.0231(17) 0.0160(16) 0.0202(18) -0.0019(14) 0.0106(14) 0.0033(14)
C3 0.0216(16) 0.0130(15) 0.0148(17) 0.0001(13) 0.0084(13) -0.0019(13)
C4 0.0201(16) 0.0171(16) 0.0204(18) -0.0003(14) 0.0097(14) 0.0023(14)
C5 0.0187(16) 0.0184(16) 0.0127(17) 0.0000(14) 0.0081(13) 0.0026(14)
C6 0.0172(16) 0.0258(18) 0.0167(18) -0.0022(15) 0.0091(14) 0.0050(14)
C7 0.0151(16) 0.0307(19) 0.0207(19) -0.0029(16) 0.0086(14) -0.0029(15)
C8 0.0199(16) 0.0220(17) 0.0162(18) -0.0034(14) 0.0094(14) -0.0039(14)
C9 0.0185(16) 0.0181(16) 0.0110(16) 0.0002(13) 0.0069(13) -0.0005(13)
C10 0.0207(16) 0.0139(15) 0.0163(17) -0.0013(13) 0.0106(14) -0.0025(13)
C11 0.0171(15) 0.0125(15) 0.0136(16) -0.0014(13) 0.0084(13) -0.0010(13)
C12 0.0203(16) 0.0178(16) 0.0165(17) 0.0033(14) 0.0098(14) 0.0055(14)
C13 0.0191(16) 0.0211(17) 0.0136(17) 0.0037(14) 0.0065(13) 0.0059(14)
C14 0.0144(15) 0.0185(16) 0.0119(16) -0.0019(13) 0.0046(13) -0.0017(13)
C15 0.0136(15) 0.0125(15) 0.0139(16) 0.0000(13) 0.0060(13) -0.0016(13)
C16 0.0157(15) 0.0089(14) 0.0169(17) -0.0005(13) 0.0078(13) -0.0010(12)
C17 0.0159(15) 0.0167(16) 0.0080(15) 0.0002(13) 0.0049(12) 0.0007(13)
C18 0.0167(15) 0.0151(15) 0.0146(17) 0.0008(13) 0.0033(13) -0.0026(13)
C19 0.0172(16) 0.0226(17) 0.0190(18) 0.0031(15) 0.0093(14) -0.0030(14)
C20 0.0162(15) 0.0248(17) 0.0144(17) -0.0015(14) 0.0087(13) 0.0013(14)
C21 0.0131(15) 0.0182(16) 0.0101(16) 0.0004(13) 0.0035(12) 0.0020(13)
C22 0.0201(16) 0.0189(17) 0.0201(18) -0.0007(14) 0.0131(14) 0.0029(14)
C23 0.0149(15) 0.0133(15) 0.0164(17) 0.0031(13) 0.0043(13) 0.0031(13)
C24 0.0274(18) 0.0180(17) 0.0182(18) -0.0017(14) 0.0097(15) 0.0027(14)
C25 0.0280(18) 0.0217(18) 0.0211(19) -0.0049(15) 0.0061(15) -0.0008(15)
C26 0.0202(18) 0.052(3) 0.034(2) -0.021(2) 0.0071(17) 0.0024(18)
C27 0.0220(16) 0.0152(16) 0.0205(19) -0.0028(14) 0.0081(14) -0.0003(14)
C28 0.0117(14) 0.0171(16) 0.0209(18) -0.0017(14) 0.0043(13) -0.0009(13)
C29 0.0159(15) 0.0114(15) 0.0200(18) -0.0055(13) 0.0073(14) -0.0011(13)
C30 0.0137(15) 0.0172(16) 0.028(2) -0.0009(15) 0.0097(14) -0.0010(13)
C31 0.0232(17) 0.0182(16) 0.0217(19) 0.0027(15) 0.0155(15) 0.0008(14)
C32 0.0190(16) 0.0138(15) 0.0179(18) 0.0014(14) 0.0080(14) 0.0006(13)
C33 0.0142(15) 0.0114(14) 0.0159(17) -0.0011(13) 0.0066(13) 0.0000(13)
C34 0.0146(15) 0.0138(15) 0.0158(17) -0.0005(14) 0.0063(13) -0.0019(13)
C35 0.0168(15) 0.0122(15) 0.0140(17) 0.0014(13) 0.0065(13) 0.0003(13)
C36 0.0184(16) 0.0165(16) 0.0216(18) 0.0005(14) 0.0087(14) -0.0030(14)
O1W 0.0194(11) 0.0212(12) 0.0183(12) 0.0011(10) 0.0108(10) 0.0010(10)
O2W 0.0510(17) 0.0214(13) 0.0466(18) 0.0062(13) 0.0378(15) 0.0066(13)
O3W 0.0206(12) 0.0273(13) 0.0198(13) 0.0056(11) 0.0090(11) 0.0018(11)
O1N 0.0276(13) 0.0365(15) 0.0303(15) -0.0057(12) 0.0162(11) -0.0095(12)
O2N 0.0263(13) 0.0251(13) 0.0338(15) -0.0040(12) 0.0134(12) -0.0080(11)
O3N 0.0628(18) 0.0274(14) 0.0230(15) -0.0020(12) 0.0172(14) 0.0139(14)
N1N 0.0332(17) 0.0197(15) 0.0220(16) 0.0034(13) 0.0149(14) 0.0009(14)
O4N 0.0416(15) 0.0286(14) 0.0183(14) -0.0051(12) -0.0042(12) 0.0172(12)
O5N 0.0274(13) 0.0242(13) 0.0187(13) -0.0033(11) 0.0095(11) 0.0075(11)
O6N 0.0186(12) 0.0455(16) 0.0277(15) -0.0148(13) 0.0024(11) 0.0095(12)
N2N 0.0181(14) 0.0130(13) 0.0182(15) 0.0007(12) 0.0054(12) -0.0013(12)
O7N 0.0238(12) 0.0207(12) 0.0343(15) 0.0054(11) 0.0153(11) -0.0013(10)
O8N 0.0260(13) 0.0241(13) 0.0558(19) 0.0033(13) 0.0204(13) 0.0029(11)
O9N 0.0365(14) 0.0149(12) 0.0340(16) -0.0001(11) 0.0109(12) 0.0010(11)
N3N 0.0206(15) 0.0180(14) 0.0187(16) 0.0014(12) 0.0057(12) 0.0004(13)
O10N 0.0383(14) 0.0245(13) 0.0317(15) 0.0036(12) 0.0229(12) 0.0084(12)
O11N 0.0307(13) 0.0342(14) 0.0241(14) -0.0111(12) 0.0148(11) -0.0112(12)
O12N 0.0211(12) 0.0422(15) 0.0190(13) 0.0057(12) 0.0059(11) -0.0074(11)
N4N 0.0147(13) 0.0300(17) 0.0183(16) -0.0020(13) 0.0113(12) -0.0038(13)

loop_
_atom_type_symbol
_atom_type_description
_atom_type_scat_dispersion_real
_atom_type_scat_dispersion_imag
_atom_type_scat_source
C C 0.0033 0.0016 'International Tables Vol C Tables 4.2.6.8 and 6.1.1.4'
H H 0.0000 0.0000 'International Tables Vol C Tables 4.2.6.8 and 6.1.1.4'
Cu Cu 0.3201 1.2651 'International Tables Vol C Tables 4.2.6.8 and 6.1.1.4'
N N 0.0061 0.0033 'International Tables Vol C Tables 4.2.6.8 and 6.1.1.4'
O O 0.0106 0.0060 'International Tables Vol C Tables 4.2.6.8 and 6.1.1.4'

loop_
_geom_angle_atom_site_label_1
_geom_angle_atom_site_label_2
_geom_angle_atom_site_label_3
_geom_angle
_geom_angle_site_symmetry_1
_geom_angle_site_symmetry_3
_geom_angle_publ_flag
N2 Cu1 N1 80.84(10) . . ?
N2 Cu1 N9 166.09(10) . 3_666 ?
N1 Cu1 N9 87.58(10) . 3_666 ?
N2 Cu1 N3 81.57(10) . . ?
N1 Cu1 N3 159.91(10) . . ?
N9 Cu1 N3 108.32(10) 3_666 . ?
N2 Cu1 O1W 96.87(10) . . ?
N1 Cu1 O1W 99.38(10) . . ?
N9 Cu1 O1W 92.57(9) 3_666 . ?
N3 Cu1 O1W 92.28(9) . . ?
N5 Cu2 N8 153.00(10) . . ?
N5 Cu2 N4 81.87(10) . . ?
N8 Cu2 N4 100.46(10) . . ?
N5 Cu2 N6 79.90(10) . . ?
N8 Cu2 N6 96.98(10) . . ?
N4 Cu2 N6 161.58(10) . . ?
N5 Cu2 N7 127.12(10) . . ?
N8 Cu2 N7 78.74(10) . . ?
N4 Cu2 N7 104.28(10) . . ?
N6 Cu2 N7 84.86(10) . . ?
C3 N1 C4 117.1(2) . . ?
C3 N1 Cu1 102.20(19) . . ?
C4 N1 Cu1 109.96(19) . . ?
C3 N1 H1 109.1 . . ?
C4 N1 H1 109.1 . . ?
Cu1 N1 H1 109.1 . . ?
C9 N2 C5 122.6(3) . . ?
C9 N2 Cu1 117.4(2) . . ?
C5 N2 Cu1 119.4(2) . . ?
C11 N3 C10 114.3(2) . . ?
C11 N3 Cu1 113.49(18) . . ?
C10 N3 Cu1 105.89(19) . . ?
C11 N3 H3 107.6 . . ?
C10 N3 H3 107.6 . . ?
Cu1 N3 H3 107.6 . . ?
C15 N4 C16 113.1(2) . . ?
C15 N4 Cu2 118.97(18) . . ?
C16 N4 Cu2 108.12(18) . . ?
C15 N4 H4 105.2 . . ?
C16 N4 H4 105.2 . . ?
Cu2 N4 H4 105.2 . . ?
C17 N5 C21 121.2(3) . . ?
C17 N5 Cu2 118.5(2) . . ?
C21 N5 Cu2 119.9(2) . . ?
C22 N6 C23 113.9(3) . . ?
C22 N6 Cu2 110.30(19) . . ?
C23 N6 Cu2 98.84(18) . . ?
C22 N6 H6 111.1 . . ?
C23 N6 H6 111.1 . . ?
Cu2 N6 H6 111.1 . . ?
C28 N7 C27 114.2(3) . . ?
C28 N7 Cu2 107.53(18) . . ?
C27 N7 Cu2 101.60(18) . . ?
C28 N7 H7 111.0 . . ?
C27 N7 H7 111.0 . . ?
Cu2 N7 H7 111.0 . . ?
C29 N8 C33 120.1(3) . . ?
C29 N8 Cu2 116.1(2) . . ?
C33 N8 Cu2 123.2(2) . . ?
C34 N9 C35 113.3(2) . . ?
C34 N9 Cu1 113.19(18) . 3_666 ?
C35 N9 Cu1 104.42(18) . 3_666 ?
C34 N9 H9 108.6 . . ?
C35 N9 H9 108.6 . . ?
Cu1 N9 H9 108.6 3_666 . ?
C36 C1 C2 106.7(3) 3_666 . ?
C36 C1 H1A 110.4 3_666 . ?
C2 C1 H1A 110.4 . . ?
C36 C1 H1B 110.4 3_666 . ?
C2 C1 H1B 110.4 . . ?
H1A C1 H1B 108.6 . . ?
C3 C2 C1 104.3(3) . . ?
C3 C2 H2A 110.9 . . ?
C1 C2 H2A 110.9 . . ?
C3 C2 H2B 110.9 . . ?
C1 C2 H2B 110.9 . . ?
H2A C2 H2B 108.9 . . ?
N1 C3 C2 119.0(3) . . ?
N1 C3 C35 106.9(2) . 3_666 ?
C2 C3 C35 103.7(2) . 3_666 ?
N1 C3 H3A 109.0 . . ?
C2 C3 H3A 109.0 . . ?
C35 C3 H3A 109.0 3_666 . ?
N1 C4 C5 108.0(2) . . ?
N1 C4 H4A 110.1 . . ?
C5 C4 H4A 110.1 . . ?
N1 C4 H4B 110.1 . . ?
C5 C4 H4B 110.1 . . ?
H4A C4 H4B 108.4 . . ?
N2 C5 C6 120.4(3) . . ?
N2 C5 C4 112.6(3) . . ?
C6 C5 C4 127.0(3) . . ?
C5 C6 C7 117.8(3) . . ?
C5 C6 H6A 121.1 . . ?
C7 C6 H6A 121.1 . . ?
C8 C7 C6 121.0(3) . . ?
C8 C7 H7A 119.5 . . ?
C6 C7 H7A 119.5 . . ?
C7 C8 C9 118.5(3) . . ?
C7 C8 H8 120.8 . . ?
C9 C8 H8 120.8 . . ?
N2 C9 C8 119.6(3) . . ?
N2 C9 C10 114.0(3) . . ?
C8 C9 C10 126.4(3) . . ?
N3 C10 C9 111.1(3) . . ?
N3 C10 H10A 109.4 . . ?
C9 C10 H10A 109.4 . . ?
N3 C10 H10B 109.4 . . ?
C9 C10 H10B 109.4 . . ?
H10A C10 H10B 108.0 . . ?
N3 C11 C12 113.5(3) . . ?
N3 C11 C15 115.6(2) . . ?
C12 C11 C15 105.1(2) . . ?
N3 C11 H11 107.4 . . ?
C12 C11 H11 107.4 . . ?
C15 C11 H11 107.4 . . ?
C11 C12 C13 102.8(2) . . ?
C11 C12 H12A 111.2 . . ?
C13 C12 H12A 111.2 . . ?
C11 C12 H12B 111.2 . . ?
C13 C12 H12B 111.2 . . ?
H12A C12 H12B 109.1 . . ?
C12 C13 C14 102.0(3) . . ?
C12 C13 H13A 111.4 . . ?
C14 C13 H13A 111.4 . . ?
C12 C13 H13B 111.4 . . ?
C14 C13 H13B 111.4 . . ?
H13A C13 H13B 109.2 . . ?
C13 C14 C15 105.5(2) . . ?
C13 C14 H14A 110.6 . . ?
C15 C14 H14A 110.6 . . ?
C13 C14 H14B 110.6 . . ?
C15 C14 H14B 110.6 . . ?
H14A C14 H14B 108.8 . . ?
N4 C15 C14 111.3(3) . . ?
N4 C15 C11 114.9(2) . . ?
C14 C15 C11 104.4(2) . . ?
N4 C15 H15 108.7 . . ?
C14 C15 H15 108.7 . . ?
C11 C15 H15 108.7 . . ?
C17 C16 N4 110.5(2) . . ?
C17 C16 H16A 109.5 . . ?
N4 C16 H16A 109.5 . . ?
C17 C16 H16B 109.5 . . ?
N4 C16 H16B 109.5 . . ?
H16A C16 H16B 108.1 . . ?
N5 C17 C18 120.4(3) . . ?
N5 C17 C16 114.7(3) . . ?
C18 C17 C16 124.9(3) . . ?
C19 C18 C17 118.5(3) . . ?
C19 C18 H18 120.8 . . ?
C17 C18 H18 120.8 . . ?
C18 C19 C20 120.6(3) . . ?
C18 C19 H19 119.7 . . ?
C20 C19 H19 119.7 . . ?
C21 C20 C19 118.3(3) . . ?
C21 C20 H20 120.9 . . ?
C19 C20 H20 120.9 . . ?
N5 C21 C20 121.1(3) . . ?
N5 C21 C22 114.1(3) . . ?
C20 C21 C22 124.7(3) . . ?
N6 C22 C21 110.2(2) . . ?
N6 C22 H22A 109.6 . . ?
C21 C22 H22A 109.6 . . ?
N6 C22 H22B 109.6 . . ?
C21 C22 H22B 109.6 . . ?
H22A C22 H22B 108.1 . . ?
N6 C23 C24 119.3(3) . . ?
N6 C23 C27 107.5(3) . . ?
C24 C23 C27 104.2(3) . . ?
N6 C23 H23 108.5 . . ?
C24 C23 H23 108.5 . . ?
C27 C23 H23 108.5 . . ?
C23 C24 C25 102.0(3) . . ?
C23 C24 H24A 111.4 . . ?
C25 C24 H24A 111.4 . . ?
C23 C24 H24B 111.4 . . ?
C25 C24 H24B 111.4 . . ?
H24A C24 H24B 109.2 . . ?
C26 C25 C24 105.6(3) . . ?
C26 C25 H25A 110.6 . . ?
C24 C25 H25A 110.6 . . ?
C26 C25 H25B 110.6 . . ?
C24 C25 H25B 110.6 . . ?
H25A C25 H25B 108.8 . . ?
C25 C26 C27 106.6(3) . . ?
C25 C26 H26A 110.4 . . ?
C27 C26 H26A 110.4 . . ?
C25 C26 H26B 110.4 . . ?
C27 C26 H26B 110.4 . . ?
H26A C26 H26B 108.6 . . ?
N7 C27 C23 108.8(3) . . ?
N7 C27 C26 119.3(3) . . ?
C23 C27 C26 104.5(3) . . ?
N7 C27 H27 107.9 . . ?
C23 C27 H27 107.9 . . ?
C26 C27 H27 107.9 . . ?
N7 C28 C29 111.6(2) . . ?
N7 C28 H28A 109.3 . . ?
C29 C28 H28A 109.3 . . ?
N7 C28 H28B 109.3 . . ?
C29 C28 H28B 109.3 . . ?
H28A C28 H28B 108.0 . . ?
N8 C29 C30 120.9(3) . . ?
N8 C29 C28 118.3(3) . . ?
C30 C29 C28 120.8(3) . . ?
C29 C30 C31 119.1(3) . . ?
C29 C30 H30 120.4 . . ?
C31 C30 H30 120.4 . . ?
C32 C31 C30 119.7(3) . . ?
C32 C31 H31 120.2 . . ?
C30 C31 H31 120.2 . . ?
C31 C32 C33 119.1(3) . . ?
C31 C32 H32 120.5 . . ?
C33 C32 H32 120.5 . . ?
N8 C33 C32 120.9(3) . . ?
N8 C33 C34 114.7(3) . . ?
C32 C33 C34 124.3(3) . . ?
N9 C34 C33 118.0(3) . . ?
N9 C34 H34A 107.8 . . ?
C33 C34 H34A 107.8 . . ?
N9 C34 H34B 107.8 . . ?
C33 C34 H34B 107.8 . . ?
H34A C34 H34B 107.2 . . ?
N9 C35 C36 120.7(3) . . ?
N9 C35 C3 109.9(2) . 3_666 ?
C36 C35 C3 102.0(2) . 3_666 ?
N9 C35 H35 107.9 . . ?
C36 C35 H35 107.9 . . ?
C3 C35 H35 107.9 3_666 . ?
C35 C36 C1 103.0(3) . 3_666 ?
C35 C36 H36A 111.2 . . ?
C1 C36 H36A 111.2 3_666 . ?
C35 C36 H36B 111.2 . . ?
C1 C36 H36B 111.2 3_666 . ?
H36A C36 H36B 109.1 . . ?
Cu1 O1W H1WA 115.4 . . ?
Cu1 O1W H1WB 115.4 . . ?
H1WA O1W H1WB 108.1 . . ?
H2WA O2W H2WB 108.1 . . ?
H3WA O3W H3WB 108.1 . . ?
O3N N1N O2N 120.2(3) . . ?
O3N N1N O1N 120.5(3) . . ?
O2N N1N O1N 119.3(3) . . ?
O6N N2N O4N 120.1(3) . . ?
O6N N2N O5N 120.1(3) . . ?
O4N N2N O5N 119.8(3) . . ?
O9N N3N O8N 121.3(3) . . ?
O9N N3N O7N 119.5(3) . . ?
O8N N3N O7N 119.2(3) . . ?
O11N N4N O10N 121.3(3) . . ?
O11N N4N O12N 119.5(3) . . ?
O10N N4N O12N 119.2(3) . . ?

loop_
_geom_bond_atom_site_label_1
_geom_bond_atom_site_label_2
_geom_bond_distance
_geom_bond_site_symmetry_2
_geom_bond_publ_flag
Cu1 N2 1.936(3) . ?
Cu1 N1 2.044(3) . ?
Cu1 N9 2.051(2) 3_666 ?
Cu1 N3 2.068(3) . ?
Cu1 O1W 2.258(2) . ?
Cu2 N5 1.944(3) . ?
Cu2 N8 2.038(3) . ?
Cu2 N4 2.091(2) . ?
Cu2 N6 2.095(3) . ?
Cu2 N7 2.229(3) . ?
N1 C3 1.474(4) . ?
N1 C4 1.484(4) . ?
N1 H1 1.0000 . ?
N2 C9 1.333(4) . ?
N2 C5 1.341(4) . ?
N3 C11 1.499(4) . ?
N3 C10 1.504(4) . ?
N3 H3 1.0000 . ?
N4 C15 1.498(4) . ?
N4 C16 1.498(4) . ?
N4 H4 1.0000 . ?
N5 C17 1.340(4) . ?
N5 C21 1.346(4) . ?
N6 C22 1.472(4) . ?
N6 C23 1.485(4) . ?
N6 H6 1.0000 . ?
N7 C28 1.472(4) . ?
N7 C27 1.480(4) . ?
N7 H7 1.0000 . ?
N8 C29 1.347(4) . ?
N8 C33 1.357(4) . ?
N9 C34 1.487(4) . ?
N9 C35 1.495(4) . ?
N9 Cu1 2.051(2) 3_666 ?
N9 H9 1.0000 . ?
C1 C36 1.546(4) 3_666 ?
C1 C2 1.550(4) . ?
C1 H1A 0.9900 . ?
C1 H1B 0.9900 . ?
C2 C3 1.527(4) . ?
C2 H2A 0.9900 . ?
C2 H2B 0.9900 . ?
C3 C35 1.530(4) 3_666 ?
C3 H3A 1.0000 . ?
C4 C5 1.513(4) . ?
C4 H4A 0.9900 . ?
C4 H4B 0.9900 . ?
C5 C6 1.379(4) . ?
C6 C7 1.388(5) . ?
C6 H6A 0.9500 . ?
C7 C8 1.379(5) . ?
C7 H7A 0.9500 . ?
C8 C9 1.389(4) . ?
C8 H8 0.9500 . ?
C9 C10 1.507(4) . ?
C10 H10A 0.9900 . ?
C10 H10B 0.9900 . ?
C11 C12 1.523(4) . ?
C11 C15 1.571(4) . ?
C11 H11 1.0000 . ?
C12 C13 1.523(5) . ?
C12 H12A 0.9900 . ?
C12 H12B 0.9900 . ?
C13 C14 1.534(4) . ?
C13 H13A 0.9900 . ?
C13 H13B 0.9900 . ?
C14 C15 1.545(4) . ?
C14 H14A 0.9900 . ?
C14 H14B 0.9900 . ?
C15 H15 1.0000 . ?
C16 C17 1.492(4) . ?
C16 H16A 0.9900 . ?
C16 H16B 0.9900 . ?
C17 C18 1.389(4) . ?
C18 C19 1.384(5) . ?
C18 H18 0.9500 . ?
C19 C20 1.385(4) . ?
C19 H19 0.9500 . ?
C20 C21 1.375(4) . ?
C20 H20 0.9500 . ?
C21 C22 1.510(4) . ?
C22 H22A 0.9900 . ?
C22 H22B 0.9900 . ?
C23 C24 1.517(4) . ?
C23 C27 1.522(5) . ?
C23 H23 1.0000 . ?
C24 C25 1.543(5) . ?
C24 H24A 0.9900 . ?
C24 H24B 0.9900 . ?
C25 C26 1.528(5) . ?
C25 H25A 0.9900 . ?
C25 H25B 0.9900 . ?
C26 C27 1.534(5) . ?
C26 H26A 0.9900 . ?
C26 H26B 0.9900 . ?
C27 H27 1.0000 . ?
C28 C29 1.512(4) . ?
C28 H28A 0.9900 . ?
C28 H28B 0.9900 . ?
C29 C30 1.385(5) . ?
C30 C31 1.387(5) . ?
C30 H30 0.9500 . ?
C31 C32 1.380(4) . ?
C31 H31 0.9500 . ?
C32 C33 1.383(5) . ?
C32 H32 0.9500 . ?
C33 C34 1.514(4) . ?
C34 H34A 0.9900 . ?
C34 H34B 0.9900 . ?
C35 C36 1.525(4) . ?
C35 C3 1.531(4) 3_666 ?
C35 H35 1.0000 . ?
C36 C1 1.546(4) 3_666 ?
C36 H36A 0.9900 . ?
C36 H36B 0.9900 . ?
O1W H1WA 0.8394 . ?
O1W H1WB 0.8402 . ?
O2W H2WA 0.8403 . ?
O2W H2WB 0.8398 . ?
O3W H3WA 0.8398 . ?
O3W H3WB 0.8398 . ?
O1N N1N 1.268(4) . ?
O2N N1N 1.256(4) . ?
O3N N1N 1.233(4) . ?
O4N N2N 1.244(3) . ?
O5N N2N 1.265(3) . ?
O6N N2N 1.239(3) . ?
O7N N3N 1.273(3) . ?
O8N N3N 1.247(4) . ?
O9N N3N 1.239(3) . ?
O10N N4N 1.255(3) . ?
O11N N4N 1.248(3) . ?
O12N N4N 1.265(3) . ?

loop_
_geom_hbond_atom_site_label_D
_geom_hbond_atom_site_label_H
_geom_hbond_atom_site_label_A
_geom_hbond_distance_DH
_geom_hbond_distance_HA
_geom_hbond_distance_DA
_geom_hbond_angle_DHA
_geom_hbond_site_symmetry_A
N1 H1 O1N 1.00 2.07 3.037(4) 161.9 .
N1 H1 O2N 1.00 2.54 3.243(4) 127.3 .
N3 H3 O4N 1.00 2.03 2.853(3) 138.0 .
N3 H3 O5N 1.00 2.40 3.281(4) 146.4 .
N4 H4 O4N 1.00 2.48 3.153(4) 124.5 .
N4 H4 O5N 1.00 2.46 3.157(4) 126.5 3_666
N4 H4 O6N 1.00 2.11 2.934(4) 138.0 3_666
N6 H6 O7N 1.00 1.98 2.935(3) 157.9 .
N7 H7 O10N 1.00 2.27 3.117(4) 141.2 .
N9 H9 O3W 1.00 1.96 2.910(4) 157.2 .
C3 H3A O3N 1.00 2.42 3.309(4) 147.3 4_566
C4 H4A O2N 0.99 2.48 3.088(4) 119.5 .
C4 H4B O3N 0.99 2.37 3.231(4) 145.7 4_566
C6 H6A O8N 0.95 2.54 3.388(4) 148.8 2_746
C8 H8 O2W 0.95 2.41 3.325(4) 162.9 3_766
C10 H10A O12N 0.99 2.35 3.263(4) 153.4 3_767
C11 H11 O3W 1.00 2.54 3.417(4) 146.6 3_666
C11 H11 O6N 1.00 2.58 3.200(4) 120.2 3_666
C12 H12B O3N 0.99 2.44 3.417(4) 169.6 4_566
C14 H14A O12N 0.99 2.53 3.364(4) 141.8 3_767
C14 H14B O10N 0.99 2.47 3.391(4) 154.2 .
C14 H14B O11N 0.99 2.55 3.283(4) 131.0 .
C16 H16A O6N 0.99 2.45 3.075(4) 120.4 3_666
C16 H16B O11N 0.99 2.62 3.550(4) 156.8 .
C18 H18 O9N 0.95 2.52 3.360(4) 147.4 2_646
C20 H20 O11N 0.95 2.32 3.254(4) 167.4 3_667
C27 H27 O8N 1.00 2.36 3.357(4) 173.3 .
C28 H28A O12N 0.99 2.59 3.544(4) 162.2 3_767
C30 H30 O2N 0.95 2.47 3.300(4) 145.7 3_766
C34 H34A O5N 0.99 2.58 3.444(4) 145.4 3_666
C34 H34A O6N 0.99 2.36 3.032(4) 124.8 .
O1W H1WA O2W 0.84 1.85 2.672(3) 167.1 .
O1W H1WB O5N 0.84 2.10 2.867(3) 150.6 .
O2W H2WA O2N 0.84 1.95 2.781(3) 172.2 .
O2W H2WB O12N 0.84 1.96 2.752(4) 156.9 1_554
O3W H3WA O7N 0.84 2.06 2.858(3) 159.2 4_575
O3W H3WA O9N 0.84 2.59 3.328(4) 146.6 4_575
O3W H3WB O1N 0.84 2.09 2.912(3) 166.9 2_655

loop_
_geom_torsion_atom_site_label_1
_geom_torsion_atom_site_label_2
_geom_torsion_atom_site_label_3
_geom_torsion_atom_site_label_4
_geom_torsion
_geom_torsion_site_symmetry_1
_geom_torsion_site_symmetry_2
_geom_torsion_site_symmetry_3
_geom_torsion_site_symmetry_4
_geom_torsion_publ_flag
C36 C1 C2 C3 5.2(4) 3_666 . . . ?
C4 N1 C3 C2 -72.2(4) . . . . ?
Cu1 N1 C3 C2 167.6(2) . . . . ?
C4 N1 C3 C35 171.0(3) . . . 3_666 ?
Cu1 N1 C3 C35 50.9(3) . . . 3_666 ?
C1 C2 C3 N1 -149.1(3) . . . . ?
C1 C2 C3 C35 -30.7(3) . . . 3_666 ?
C3 N1 C4 C5 -148.0(3) . . . . ?
Cu1 N1 C4 C5 -32.0(3) . . . . ?
C9 N2 C5 C6 -1.6(5) . . . . ?
Cu1 N2 C5 C6 169.4(2) . . . . ?
C9 N2 C5 C4 175.8(3) . . . . ?
Cu1 N2 C5 C4 -13.2(4) . . . . ?
N1 C4 C5 N2 29.5(4) . . . . ?
N1 C4 C5 C6 -153.3(3) . . . . ?
N2 C5 C6 C7 -0.7(5) . . . . ?
C4 C5 C6 C7 -177.7(3) . . . . ?
C5 C6 C7 C8 1.9(5) . . . . ?
C6 C7 C8 C9 -0.8(5) . . . . ?
C5 N2 C9 C8 2.7(5) . . . . ?
Cu1 N2 C9 C8 -168.5(2) . . . . ?
C5 N2 C9 C10 -178.4(3) . . . . ?
Cu1 N2 C9 C10 10.4(4) . . . . ?
C7 C8 C9 N2 -1.4(5) . . . . ?
C7 C8 C9 C10 179.8(3) . . . . ?
C11 N3 C10 C9 95.9(3) . . . . ?
Cu1 N3 C10 C9 -29.8(3) . . . . ?
N2 C9 C10 N3 14.6(4) . . . . ?
C8 C9 C10 N3 -166.6(3) . . . . ?
C10 N3 C11 C12 -58.7(3) . . . . ?
Cu1 N3 C11 C12 62.9(3) . . . . ?
C10 N3 C11 C15 63.0(3) . . . . ?
Cu1 N3 C11 C15 -175.47(18) . . . . ?
N3 C11 C12 C13 163.1(3) . . . . ?
C15 C11 C12 C13 35.8(3) . . . . ?
C11 C12 C13 C14 -45.2(3) . . . . ?
C12 C13 C14 C15 37.5(3) . . . . ?
C16 N4 C15 C14 -56.4(3) . . . . ?
Cu2 N4 C15 C14 72.1(3) . . . . ?
C16 N4 C15 C11 61.9(3) . . . . ?
Cu2 N4 C15 C11 -169.6(2) . . . . ?
C13 C14 C15 N4 109.1(3) . . . . ?
C13 C14 C15 C11 -15.4(3) . . . . ?
N3 C11 C15 N4 99.4(3) . . . . ?
C12 C11 C15 N4 -134.6(3) . . . . ?
N3 C11 C15 C14 -138.5(3) . . . . ?
C12 C11 C15 C14 -12.5(3) . . . . ?
C15 N4 C16 C17 160.1(2) . . . . ?
Cu2 N4 C16 C17 26.2(3) . . . . ?
C21 N5 C17 C18 1.4(4) . . . . ?
Cu2 N5 C17 C18 -171.7(2) . . . . ?
C21 N5 C17 C16 -176.2(3) . . . . ?
Cu2 N5 C17 C16 10.7(3) . . . . ?
N4 C16 C17 N5 -25.0(4) . . . . ?
N4 C16 C17 C18 157.6(3) . . . . ?
N5 C17 C18 C19 -2.2(5) . . . . ?
C16 C17 C18 C19 175.2(3) . . . . ?
C17 C18 C19 C20 0.6(5) . . . . ?
C18 C19 C20 C21 1.7(5) . . . . ?
C17 N5 C21 C20 1.0(5) . . . . ?
Cu2 N5 C21 C20 174.0(2) . . . . ?
C17 N5 C21 C22 -175.7(3) . . . . ?
Cu2 N5 C21 C22 -2.8(4) . . . . ?
C19 C20 C21 N5 -2.5(5) . . . . ?
C19 C20 C21 C22 173.9(3) . . . . ?
C23 N6 C22 C21 -85.6(3) . . . . ?
Cu2 N6 C22 C21 24.4(3) . . . . ?
N5 C21 C22 N6 -15.2(4) . . . . ?
C20 C21 C22 N6 168.2(3) . . . . ?
C22 N6 C23 C24 -65.2(4) . . . . ?
Cu2 N6 C23 C24 177.9(2) . . . . ?
C22 N6 C23 C27 176.6(2) . . . . ?
Cu2 N6 C23 C27 59.7(2) . . . . ?
N6 C23 C24 C25 -161.6(3) . . . . ?
C27 C23 C24 C25 -41.7(3) . . . . ?
C23 C24 C25 C26 32.5(3) . . . . ?
C24 C25 C26 C27 -11.3(4) . . . . ?
C28 N7 C27 C23 150.7(2) . . . . ?
Cu2 N7 C27 C23 35.2(3) . . . . ?
C28 N7 C27 C26 -89.8(4) . . . . ?
Cu2 N7 C27 C26 154.8(3) . . . . ?
N6 C23 C27 N7 -68.9(3) . . . . ?
C24 C23 C27 N7 163.6(3) . . . . ?
N6 C23 C27 C26 162.6(3) . . . . ?
C24 C23 C27 C26 35.1(3) . . . . ?
C25 C26 C27 N7 -136.1(3) . . . . ?
C25 C26 C27 C23 -14.3(4) . . . . ?
C27 N7 C28 C29 -86.5(3) . . . . ?
Cu2 N7 C28 C29 25.5(3) . . . . ?
C33 N8 C29 C30 -3.1(5) . . . . ?
Cu2 N8 C29 C30 168.6(2) . . . . ?
C33 N8 C29 C28 177.0(3) . . . . ?
Cu2 N8 C29 C28 -11.3(4) . . . . ?
N7 C28 C29 N8 -11.5(4) . . . . ?
N7 C28 C29 C30 168.6(3) . . . . ?
N8 C29 C30 C31 -0.5(5) . . . . ?
C28 C29 C30 C31 179.4(3) . . . . ?
C29 C30 C31 C32 3.4(5) . . . . ?
C30 C31 C32 C33 -2.7(5) . . . . ?
C29 N8 C33 C32 3.8(4) . . . . ?
Cu2 N8 C33 C32 -167.3(2) . . . . ?
C29 N8 C33 C34 179.9(3) . . . . ?
Cu2 N8 C33 C34 8.8(4) . . . . ?
C31 C32 C33 N8 -0.9(5) . . . . ?
C31 C32 C33 C34 -176.5(3) . . . . ?
C35 N9 C34 C33 -73.2(4) . . . . ?
Cu1 N9 C34 C33 168.1(2) 3_666 . . . ?
N8 C33 C34 N9 155.9(3) . . . . ?
C32 C33 C34 N9 -28.2(5) . . . . ?
C34 N9 C35 C36 84.9(4) . . . . ?
Cu1 N9 C35 C36 -151.5(2) 3_666 . . . ?
C34 N9 C35 C3 -157.0(3) . . . 3_666 ?
Cu1 N9 C35 C3 -33.4(3) 3_666 . . 3_666 ?
N9 C35 C36 C1 162.9(3) . . . 3_666 ?
C3 C35 C36 C1 40.9(3) 3_666 . . 3_666 ?
